data_4083809
loop_
_publ_author_name
'Siutkowski, Magali'
'Mercier, Fran\,cois'
'Ricard, Louis'
'Mathey, Fran\,cois'

_publ_section_title
;
 C2-BIPNOR: An Easily Accessible Homologue of BIPNOR for Asymmetric
 Catalysis
;
_journal_issue 10
_journal_name_full Organometallics
_journal_page_first 2585
_journal_paper_doi 10.1021/om060118+
_journal_volume 25
_journal_year 2006
_chemical_formula_sum 'C42 H40 O2 P2'
_chemical_formula_weight 638.68
_chemical_name_systematic
; 
 ? 
;
_space_group_IT_number 2
_symmetry_cell_setting triclinic
_symmetry_space_group_name_Hall '-P 1'
_symmetry_space_group_name_H-M 'P -1'
_atom_sites_solution_hydrogens geom
_atom_sites_solution_primary direct
_atom_sites_solution_secondary difmap
_audit_creation_method SHELXL-97
_cell_angle_alpha 86.3960(10)
_cell_angle_beta 67.0560(10)
_cell_angle_gamma 87.1690(10)
_cell_formula_units_Z 2
_cell_length_a 10.5720(10)
_cell_length_b 13.1720(10)
_cell_length_c 13.5010(10)
_cell_measurement_reflns_used 251
_cell_measurement_temperature 150.0(1)
_cell_measurement_theta_max 20.0
_cell_measurement_theta_min 3.0
_cell_volume 1727.3(2)
_computing_structure_refinement 'SHELXL-97 (Sheldrick, 1997)'
_computing_structure_solution 'SHELXS-97 (Sheldrick, 1990)'
_diffrn_ambient_temperature 150.0(1)
_diffrn_measured_fraction_theta_full 0.993
_diffrn_measured_fraction_theta_max 0.993
_diffrn_measurement_device_type KappaCCD
_diffrn_measurement_method 'phi and omega scans'
_diffrn_radiation_monochromator graphite
_diffrn_radiation_source 'fine-focus sealed tube'
_diffrn_radiation_type MoK\a
_diffrn_radiation_wavelength 0.71069
_diffrn_reflns_av_R_equivalents 0.0156
_diffrn_reflns_av_sigmaI/netI 0.0374
_diffrn_reflns_limit_h_max 14
_diffrn_reflns_limit_h_min -14
_diffrn_reflns_limit_k_max 18
_diffrn_reflns_limit_k_min -18
_diffrn_reflns_limit_l_max 19
_diffrn_reflns_limit_l_min -18
_diffrn_reflns_number 15587
_diffrn_reflns_theta_full 30.03
_diffrn_reflns_theta_max 30.03
_diffrn_reflns_theta_min 3.10
_exptl_absorpt_coefficient_mu 0.161
_exptl_absorpt_correction_T_max 0.9841
_exptl_absorpt_correction_T_min 0.9654
_exptl_absorpt_correction_type multi-scan
_exptl_crystal_colour colorless
_exptl_crystal_density_diffrn 1.228
_exptl_crystal_density_method 'not measured'
_exptl_crystal_description plate
_exptl_crystal_F_000 676
_exptl_crystal_size_max 0.22
_exptl_crystal_size_mid 0.10
_exptl_crystal_size_min 0.10
_refine_diff_density_max 1.328
_refine_diff_density_min -0.606
_refine_diff_density_rms 0.054
_refine_ls_extinction_method none
_refine_ls_goodness_of_fit_ref 1.074
_refine_ls_hydrogen_treatment mixed
_refine_ls_matrix_type full
_refine_ls_number_parameters 419
_refine_ls_number_reflns 10014
_refine_ls_number_restraints 0
_refine_ls_restrained_S_all 1.074
_refine_ls_R_factor_all 0.0591
_refine_ls_R_factor_gt 0.0461
_refine_ls_shift/su_max 0.001
_refine_ls_shift/su_mean 0.000
_refine_ls_structure_factor_coef Fsqd
_refine_ls_weighting_details 'calc w=1/[\s^2^(Fo^2^)+(0.0812P)^2^+0.3234P] where P=(Fo^2^+2Fc^2^)/3'
_refine_ls_weighting_scheme calc
_refine_ls_wR_factor_gt 0.1357
_refine_ls_wR_factor_ref 0.1455
_reflns_number_gt 7955
_reflns_number_total 10014
_reflns_threshold_expression >2sigma(I)
_cod_data_source_file om060118%2Bsi20060206_015119.cif
_cod_data_source_block diolrac
_cod_depositor_comments
;
The following automatic conversions were performed:

'_symmetry_cell_setting' value 'Triclinic' changed to 'triclinic'
according to
/usr/data/users/saulius/automatic-downloads/retrospective/ACS/lib/dictionaries/cif_core.dic
dictionary named 'cif_core.dic' version 2.4.2 from 2011-04-26.

Automatic conversion script
Id: cif_fix_values 2281 2013-09-26 08:29:07Z andrius 
;
_cod_original_sg_symbol_H-M 'P-1     '
_cod_database_code 4083809

loop_
_symmetry_equiv_pos_as_xyz
'x, y, z'
'-x, -y, -z'

loop_
_atom_site_label
_atom_site_type_symbol
_atom_site_fract_x
_atom_site_fract_y
_atom_site_fract_z
_atom_site_U_iso_or_equiv
_atom_site_adp_type
_atom_site_occupancy
_atom_site_symmetry_multiplicity
_atom_site_calc_flag
_atom_site_refinement_flags
P1 P 0.18750(3) 0.50512(3) 0.73859(3) 0.02828(10) Uani 1 1 d .
P2 P 0.48962(4) 0.76351(3) 0.82025(3) 0.02752(10) Uani 1 1 d .
O1 O 0.45822(12) 0.59977(8) 0.52716(8) 0.0364(2) Uani 1 1 d .
H1 H 0.4201 0.5450 0.5282 0.055 Uiso 1 1 calc R
O2 O 0.45607(13) 0.79555(8) 0.58085(8) 0.0401(3) Uani 1 1 d .
H2 H 0.4679 0.7784 0.5189 0.060 Uiso 1 1 calc R
C1 C 0.22319(14) 0.37227(10) 0.69119(11) 0.0280(3) Uani 1 1 d .
C2 C 0.29409(14) 0.32006(10) 0.74256(11) 0.0289(3) Uani 1 1 d .
C3 C 0.31556(14) 0.38359(10) 0.82660(11) 0.0291(3) Uani 1 1 d .
C4 C 0.18115(15) 0.44834(12) 0.87008(12) 0.0338(3) Uani 1 1 d .
H4A H 0.1846 0.5005 0.9186 0.041 Uiso 1 1 calc R
H4B H 0.0996 0.4060 0.9070 0.041 Uiso 1 1 calc R
C5 C 0.42189(13) 0.46494(10) 0.76235(10) 0.0254(3) Uani 1 1 d .
C6 C 0.37011(13) 0.53448(10) 0.71028(10) 0.0248(2) Uani 1 1 d .
C7 C 0.44565(13) 0.61908(10) 0.63412(10) 0.0245(2) Uani 1 1 d .
H7 H 0.5394 0.6228 0.6351 0.029 Uiso 1 1 calc R
C8 C 0.37188(14) 0.72269(10) 0.65963(10) 0.0262(3) Uani 1 1 d .
H8 H 0.2811 0.7204 0.6531 0.031 Uiso 1 1 calc R
C9 C 0.34950(14) 0.75333(9) 0.77008(10) 0.0254(3) Uani 1 1 d .
C10 C 0.23092(14) 0.78689(10) 0.84405(10) 0.0255(3) Uani 1 1 d .
C11 C 0.45375(14) 0.90183(10) 0.84760(11) 0.0282(3) Uani 1 1 d .
C12 C 0.32411(14) 0.91590(10) 0.91839(11) 0.0277(3) Uani 1 1 d .
C13 C 0.24562(14) 0.81571(10) 0.94856(10) 0.0277(3) Uani 1 1 d .
C14 C 0.35538(16) 0.73788(11) 0.95657(12) 0.0317(3) Uani 1 1 d .
H14A H 0.3234 0.6671 0.9670 0.038 Uiso 1 1 calc R
H14B H 0.3865 0.7528 1.0143 0.038 Uiso 1 1 calc R
C15 C 0.18095(13) 0.33655(10) 0.60823(11) 0.0286(3) Uani 1 1 d .
C16 C 0.17938(16) 0.40129(12) 0.52325(12) 0.0360(3) Uani 1 1 d .
H16 H 0.2054 0.4699 0.5191 0.043 Uiso 1 1 calc R
C17 C 0.1404(2) 0.36730(15) 0.44448(13) 0.0478(4) Uani 1 1 d .
H17 H 0.1408 0.4125 0.3867 0.057 Uiso 1 1 calc R
C18 C 0.1011(2) 0.26802(15) 0.44963(14) 0.0481(4) Uani 1 1 d .
H18 H 0.0751 0.2448 0.3953 0.058 Uiso 1 1 calc R
C19 C 0.09979(18) 0.20280(13) 0.53390(14) 0.0421(4) Uani 1 1 d .
H19 H 0.0724 0.1346 0.5376 0.051 Uiso 1 1 calc R
C20 C 0.13797(16) 0.23594(11) 0.61296(13) 0.0358(3) Uani 1 1 d .
H20 H 0.1353 0.1905 0.6712 0.043 Uiso 1 1 calc R
C21 C 0.36208(17) 0.21683(11) 0.71735(13) 0.0364(3) Uani 1 1 d .
H21A H 0.3636 0.1973 0.6480 0.055 Uiso 1 1 calc R
H21B H 0.3106 0.1670 0.7740 0.055 Uiso 1 1 calc R
H21C H 0.4564 0.2188 0.7135 0.055 Uiso 1 1 calc R
C22 C 0.34976(18) 0.32049(12) 0.91180(12) 0.0381(3) Uani 1 1 d .
H22A H 0.3559 0.3655 0.9648 0.057 Uiso 1 1 calc R
H22B H 0.4379 0.2841 0.8775 0.057 Uiso 1 1 calc R
H22C H 0.2775 0.2713 0.9480 0.057 Uiso 1 1 calc R
C23 C 0.56376(14) 0.45580(10) 0.75989(10) 0.0255(3) Uani 1 1 d .
C24 C 0.66607(14) 0.40166(11) 0.68088(12) 0.0311(3) Uani 1 1 d .
H24 H 0.6472 0.3748 0.6245 0.037 Uiso 1 1 calc R
C25 C 0.79580(15) 0.38660(12) 0.68381(13) 0.0359(3) Uani 1 1 d .
H25 H 0.8648 0.3493 0.6296 0.043 Uiso 1 1 calc R
C26 C 0.82481(15) 0.42554(12) 0.76493(13) 0.0357(3) Uani 1 1 d .
H26 H 0.9131 0.4144 0.7672 0.043 Uiso 1 1 calc R
C27 C 0.72493(17) 0.48057(12) 0.84251(13) 0.0358(3) Uani 1 1 d .
H27 H 0.7451 0.5086 0.8977 0.043 Uiso 1 1 calc R
C28 C 0.59503(15) 0.49542(11) 0.84074(12) 0.0318(3) Uani 1 1 d .
H28 H 0.5267 0.5330 0.8951 0.038 Uiso 1 1 calc R
C29 C 0.55310(14) 0.97939(10) 0.78403(12) 0.0303(3) Uani 1 1 d .
C30 C 0.58961(16) 1.05902(11) 0.83040(13) 0.0346(3) Uani 1 1 d .
H30 H 0.5511 1.0642 0.9064 0.042 Uiso 1 1 calc R
C31 C 0.68233(17) 1.13084(12) 0.76558(15) 0.0403(4) Uani 1 1 d .
H31 H 0.7067 1.1847 0.7977 0.048 Uiso 1 1 calc R
C32 C 0.73895(17) 1.12441(13) 0.65535(16) 0.0452(4) Uani 1 1 d .
H32 H 0.8012 1.1742 0.6116 0.054 Uiso 1 1 calc R
C33 C 0.70488(19) 1.04519(14) 0.60842(15) 0.0473(4) Uani 1 1 d .
H33 H 0.7444 1.0402 0.5325 0.057 Uiso 1 1 calc R
C34 C 0.61302(18) 0.97308(13) 0.67234(14) 0.0414(4) Uani 1 1 d .
H34 H 0.5906 0.9187 0.6396 0.050 Uiso 1 1 calc R
C35 C 0.25014(17) 1.01447(11) 0.95827(12) 0.0356(3) Uani 1 1 d .
H35A H 0.3127 1.0709 0.9265 0.053 Uiso 1 1 calc R
H35B H 0.2182 1.0135 1.0369 0.053 Uiso 1 1 calc R
H35C H 0.1711 1.0235 0.9374 0.053 Uiso 1 1 calc R
C36 C 0.11068(16) 0.81645(13) 1.04790(12) 0.0363(3) Uani 1 1 d .
H36A H 0.0455 0.8657 1.0350 0.055 Uiso 1 1 calc R
H36B H 0.1282 0.8357 1.1103 0.055 Uiso 1 1 calc R
H36C H 0.0719 0.7485 1.0621 0.055 Uiso 1 1 calc R
C37 C 0.10619(14) 0.81510(11) 0.82237(11) 0.0282(3) Uani 1 1 d .
C38 C 0.10422(19) 0.90787(13) 0.76734(14) 0.0416(4) Uani 1 1 d .
H38 H 0.1805 0.9511 0.7468 0.050 Uiso 1 1 calc R
C39 C -0.0077(2) 0.93792(15) 0.74222(17) 0.0523(5) Uani 1 1 d .
H39 H -0.0081 1.0018 0.7056 0.063 Uiso 1 1 calc R
C40 C -0.11756(19) 0.87590(17) 0.76994(14) 0.0501(5) Uani 1 1 d .
H40 H -0.1936 0.8963 0.7518 0.060 Uiso 1 1 calc R
C41 C -0.11752(17) 0.78413(17) 0.82401(14) 0.0474(4) Uani 1 1 d .
H41 H -0.1938 0.7411 0.8430 0.057 Uiso 1 1 calc R
C42 C -0.00612(16) 0.75317(13) 0.85151(12) 0.0366(3) Uani 1 1 d .
H42 H -0.0076 0.6900 0.8899 0.044 Uiso 1 1 calc R

loop_
_atom_site_aniso_label
_atom_site_aniso_U_11
_atom_site_aniso_U_22
_atom_site_aniso_U_33
_atom_site_aniso_U_23
_atom_site_aniso_U_13
_atom_site_aniso_U_12
P1 0.02081(17) 0.02525(18) 0.03743(19) -0.00585(13) -0.00924(14) -0.00004(12)
P2 0.02619(17) 0.02371(17) 0.03497(18) -0.00601(13) -0.01422(14) 0.00373(13)
O1 0.0446(6) 0.0360(6) 0.0274(5) -0.0096(4) -0.0104(4) -0.0074(5)
O2 0.0575(7) 0.0294(5) 0.0313(5) 0.0029(4) -0.0145(5) -0.0101(5)
C1 0.0233(6) 0.0238(6) 0.0351(7) -0.0035(5) -0.0086(5) -0.0035(5)
C2 0.0258(6) 0.0245(6) 0.0344(7) 0.0008(5) -0.0092(5) -0.0042(5)
C3 0.0279(6) 0.0272(6) 0.0303(6) -0.0002(5) -0.0090(5) -0.0037(5)
C4 0.0274(7) 0.0355(7) 0.0326(7) -0.0043(6) -0.0043(5) -0.0038(6)
C5 0.0248(6) 0.0233(6) 0.0274(6) -0.0052(5) -0.0086(5) -0.0004(5)
C6 0.0217(6) 0.0227(6) 0.0285(6) -0.0060(5) -0.0074(5) -0.0005(4)
C7 0.0239(6) 0.0224(6) 0.0263(6) -0.0064(4) -0.0081(5) -0.0001(5)
C8 0.0292(6) 0.0211(6) 0.0286(6) -0.0037(5) -0.0111(5) 0.0002(5)
C9 0.0271(6) 0.0200(6) 0.0299(6) -0.0031(5) -0.0119(5) 0.0000(5)
C10 0.0259(6) 0.0221(6) 0.0290(6) -0.0028(5) -0.0111(5) -0.0002(5)
C11 0.0293(7) 0.0244(6) 0.0339(7) -0.0071(5) -0.0150(5) 0.0013(5)
C12 0.0313(7) 0.0261(6) 0.0290(6) -0.0066(5) -0.0149(5) 0.0030(5)
C13 0.0298(7) 0.0276(6) 0.0265(6) -0.0032(5) -0.0117(5) 0.0018(5)
C14 0.0358(7) 0.0287(7) 0.0338(7) -0.0016(5) -0.0172(6) 0.0030(5)
C15 0.0212(6) 0.0281(6) 0.0337(6) -0.0048(5) -0.0069(5) -0.0028(5)
C16 0.0362(8) 0.0349(7) 0.0349(7) 0.0000(6) -0.0107(6) -0.0106(6)
C17 0.0549(11) 0.0552(11) 0.0328(8) 0.0005(7) -0.0151(7) -0.0162(8)
C18 0.0511(10) 0.0564(11) 0.0367(8) -0.0164(7) -0.0137(7) -0.0102(8)
C19 0.0399(9) 0.0349(8) 0.0520(9) -0.0146(7) -0.0162(7) -0.0044(6)
C20 0.0320(7) 0.0276(7) 0.0473(8) -0.0049(6) -0.0141(6) -0.0036(5)
C21 0.0396(8) 0.0260(7) 0.0451(8) -0.0017(6) -0.0181(7) 0.0010(6)
C22 0.0457(9) 0.0351(8) 0.0341(7) 0.0042(6) -0.0162(7) -0.0073(6)
C23 0.0255(6) 0.0216(6) 0.0292(6) -0.0011(5) -0.0106(5) -0.0009(5)
C24 0.0270(7) 0.0297(7) 0.0354(7) -0.0079(5) -0.0099(5) -0.0018(5)
C25 0.0245(7) 0.0326(7) 0.0471(8) -0.0093(6) -0.0092(6) -0.0005(5)
C26 0.0262(7) 0.0347(7) 0.0482(8) 0.0026(6) -0.0170(6) -0.0030(6)
C27 0.0390(8) 0.0371(8) 0.0386(7) -0.0028(6) -0.0226(6) -0.0026(6)
C28 0.0327(7) 0.0317(7) 0.0328(7) -0.0067(5) -0.0146(6) 0.0045(6)
C29 0.0267(6) 0.0245(6) 0.0415(7) -0.0057(5) -0.0150(6) 0.0013(5)
C30 0.0360(8) 0.0291(7) 0.0459(8) -0.0044(6) -0.0234(7) -0.0004(6)
C31 0.0378(8) 0.0299(7) 0.0613(10) -0.0043(7) -0.0272(8) -0.0040(6)
C32 0.0323(8) 0.0345(8) 0.0639(11) 0.0000(7) -0.0131(7) -0.0065(6)
C33 0.0450(9) 0.0402(9) 0.0457(9) -0.0049(7) -0.0047(7) -0.0062(7)
C34 0.0412(9) 0.0344(8) 0.0435(8) -0.0097(6) -0.0092(7) -0.0054(6)
C35 0.0391(8) 0.0284(7) 0.0377(7) -0.0104(6) -0.0130(6) 0.0071(6)
C36 0.0351(8) 0.0425(8) 0.0277(6) -0.0038(6) -0.0082(6) 0.0014(6)
C37 0.0256(6) 0.0303(7) 0.0286(6) -0.0078(5) -0.0102(5) 0.0035(5)
C38 0.0441(9) 0.0344(8) 0.0524(9) -0.0010(7) -0.0260(8) 0.0039(7)
C39 0.0599(12) 0.0468(10) 0.0613(11) -0.0091(8) -0.0370(10) 0.0192(9)
C40 0.0400(9) 0.0740(13) 0.0432(9) -0.0245(9) -0.0235(7) 0.0257(9)
C41 0.0269(7) 0.0779(13) 0.0373(8) -0.0165(8) -0.0102(6) -0.0032(8)
C42 0.0298(7) 0.0471(9) 0.0317(7) -0.0032(6) -0.0100(6) -0.0059(6)

loop_
_atom_type_symbol
_atom_type_description
_atom_type_scat_dispersion_real
_atom_type_scat_dispersion_imag
_atom_type_scat_source
C C 0.0033 0.0016 'International Tables Vol C Tables 4.2.6.8 and 6.1.1.4'
H H 0.0000 0.0000 'International Tables Vol C Tables 4.2.6.8 and 6.1.1.4'
O O 0.0106 0.0060 'International Tables Vol C Tables 4.2.6.8 and 6.1.1.4'
P P 0.1023 0.0942 'International Tables Vol C Tables 4.2.6.8 and 6.1.1.4'

loop_
_geom_angle_atom_site_label_1
_geom_angle_atom_site_label_2
_geom_angle_atom_site_label_3
_geom_angle
C4 P1 C1 85.85(7)
C4 P1 C6 86.10(6)
C1 P1 C6 96.14(6)
C14 P2 C9 85.94(6)
C14 P2 C11 86.57(6)
C9 P2 C11 94.22(6)
C2 C1 C15 127.82(13)
C2 C1 P1 109.28(10)
C15 C1 P1 122.88(10)
C1 C2 C21 126.93(14)
C1 C2 C3 112.24(12)
C21 C2 C3 120.47(13)
C22 C3 C2 114.13(12)
C22 C3 C4 115.10(12)
C2 C3 C4 102.69(12)
C22 C3 C5 115.17(12)
C2 C3 C5 106.45(10)
C4 C3 C5 101.80(11)
C3 C4 P1 97.64(9)
C6 C5 C23 128.33(12)
C6 C5 C3 111.93(12)
C23 C5 C3 119.66(11)
C5 C6 C7 126.83(12)
C5 C6 P1 109.61(10)
C7 C6 P1 123.42(10)
O1 C7 C6 109.50(10)
O1 C7 C8 105.92(11)
C6 C7 C8 113.46(10)
O2 C8 C9 109.72(11)
O2 C8 C7 107.09(10)
C9 C8 C7 112.37(11)
C10 C9 C8 126.17(13)
C10 C9 P2 109.28(10)
C8 C9 P2 124.25(10)
C9 C10 C37 124.30(12)
C9 C10 C13 112.57(12)
C37 C10 C13 121.90(11)
C12 C11 C29 128.34(12)
C12 C11 P2 109.97(10)
C29 C11 P2 121.05(10)
C11 C12 C35 127.95(13)
C11 C12 C13 111.63(12)
C35 C12 C13 120.08(12)
C36 C13 C12 116.13(12)
C36 C13 C14 114.74(12)
C12 C13 C14 102.52(11)
C36 C13 C10 114.32(12)
C12 C13 C10 105.05(10)
C14 C13 C10 102.43(10)
C13 C14 P2 97.98(9)
C16 C15 C20 117.68(14)
C16 C15 C1 121.10(13)
C20 C15 C1 121.22(13)
C17 C16 C15 121.07(15)
C18 C17 C16 120.28(17)
C19 C18 C17 119.77(16)
C18 C19 C20 120.43(15)
C19 C20 C15 120.75(15)
C24 C23 C28 118.44(13)
C24 C23 C5 120.71(12)
C28 C23 C5 120.71(12)
C23 C24 C25 120.46(14)
C26 C25 C24 120.40(13)
C27 C26 C25 119.57(14)
C26 C27 C28 120.48(14)
C27 C28 C23 120.63(13)
C34 C29 C30 118.50(14)
C34 C29 C11 118.44(13)
C30 C29 C11 123.06(14)
C31 C30 C29 120.19(15)
C32 C31 C30 120.58(15)
C31 C32 C33 119.82(16)
C32 C33 C34 120.01(17)
C33 C34 C29 120.89(15)
C42 C37 C38 118.66(14)
C42 C37 C10 123.54(13)
C38 C37 C10 117.78(13)
C39 C38 C37 120.83(17)
C40 C39 C38 120.29(18)
C39 C40 C41 119.78(16)
C40 C41 C42 120.71(17)
C37 C42 C41 119.73(16)

loop_
_geom_bond_atom_site_label_1
_geom_bond_atom_site_label_2
_geom_bond_distance
P1 C4 1.8601(16)
P1 C1 1.8712(14)
P1 C6 1.8715(14)
P2 C14 1.8569(15)
P2 C9 1.8666(14)
P2 C11 1.8726(14)
O1 C7 1.4356(16)
O2 C8 1.4362(16)
C1 C2 1.345(2)
C1 C15 1.467(2)
C2 C21 1.501(2)
C2 C3 1.542(2)
C3 C22 1.523(2)
C3 C4 1.544(2)
C3 C5 1.5512(18)
C5 C6 1.3425(19)
C5 C23 1.4863(19)
C6 C7 1.4967(18)
C7 C8 1.5277(17)
C8 C9 1.4945(18)
C9 C10 1.3375(18)
C10 C37 1.4836(19)
C10 C13 1.5503(19)
C11 C12 1.3425(19)
C11 C29 1.475(2)
C12 C35 1.4988(18)
C12 C13 1.540(2)
C13 C36 1.5305(19)
C13 C14 1.5414(19)
C15 C16 1.391(2)
C15 C20 1.412(2)
C16 C17 1.386(2)
C17 C18 1.381(3)
C18 C19 1.378(3)
C19 C20 1.380(2)
C23 C24 1.3915(18)
C23 C28 1.3940(19)
C24 C25 1.392(2)
C25 C26 1.380(2)
C26 C27 1.377(2)
C27 C28 1.387(2)
C29 C34 1.396(2)
C29 C30 1.397(2)
C30 C31 1.393(2)
C31 C32 1.377(3)
C32 C33 1.385(3)
C33 C34 1.387(2)
C37 C42 1.386(2)
C37 C38 1.393(2)
C38 C39 1.386(2)
C39 C40 1.369(3)
C40 C41 1.372(3)
C41 C42 1.402(2)
